data_2018870
loop_
_publ_author_name
'Lager, G.A.'
'Armbruster, T.'

_publ_section_title
;
 Structure of Pentanickel Titanium Diboron Oxide, Ni5 Ti B2 O10
;
_journal_name_full 'Acta Crystallographica C (39,1983-)'
_journal_page_first 1400
_journal_page_last 1402
_journal_volume 41
_journal_year 1985
_chemical_formula_sum 'B2 Ni5 O10 Ti'
_chemical_name_systematic 'Ni5 Ti O4 (B O3)2'
_space_group_IT_number 55
_symmetry_space_group_name_Hall '-P 2 2ab'
_symmetry_space_group_name_H-M 'P b a m'
_cell_angle_alpha 90
_cell_angle_beta 90
_cell_angle_gamma 90
_cell_formula_units_Z 2
_cell_length_a 12.221
_cell_length_b 9.199
_cell_length_c 2.996
_cell_volume 336.813
_citation_journal_id_ASTM ACSCEE
_cod_data_source_file boron_288.cif
_cod_data_source_block B2Ni5O10Ti1
_cod_original_cell_volume 336.8133
_cod_original_formula_sum 'B2 Ni5 O10 Ti1'
_cod_database_code 2018870

loop_
_symmetry_equiv_pos_as_xyz
x,y,z
-x,-y,z
x+1/2,-y+1/2,-z
-x+1/2,y+1/2,-z
-x,-y,-z
x,y,-z
-x-1/2,y-1/2,z
x-1/2,-y-1/2,z

loop_
_atom_site_label
_atom_site_type_symbol
_atom_site_fract_x
_atom_site_fract_y
_atom_site_fract_z
_atom_site_occupancy
_atom_site_U_iso_or_equiv
O5 O-2 0.458 0.1503 0.5 1 0.0
Ti1 Ti+4 0.11412 0.26068 0.5 0.5 0.0
O4 O-2 0.1409 0.8762 0.5 1 0.0
O3 O-2 0.1444 0.3911 0 1 0.0
O2 O-2 0.738 0.8477 0.5 1 0.0
Ni1 Ni+2 0 0 0.5 1 0.0
Ni4 Ni+2 0.11412 0.26068 0.5 0.5 0.0
O1 O-2 0.9242 0.882 0 1 0.0
Ni2 Ni+2 0.2827 0.50067 0 1 0.0
Ni3 Ni+2 0.5 0 0 1 0.0
B1 B+3 0.1401 0.7268 0.5 1 0.0
